data_7102290
loop_
_publ_author_name
'Vella, Sarah J'
'Tiburcio, Jorge'
'Loeb, Stephen J'

_publ_section_title
;
 Optically sensed, molecular shuttles driven by acid-base chemistry.
;
_journal_issue 45
_journal_name_full 'Chemical communications (Cambridge, England)'
_journal_page_first 4752
_journal_page_last 4754
_journal_paper_doi 10.1039/b710708k
_journal_year 2007
_chemical_formula_sum 'C55 H65 F12 N3 O16 S2'
_chemical_formula_weight 1316.22
_chemical_name_systematic
;
?
;
_space_group_IT_number 14
_symmetry_cell_setting monoclinic
_symmetry_space_group_name_Hall '-P 2ybc'
_symmetry_space_group_name_H-M 'P 1 21/c 1'
_atom_sites_solution_hydrogens geom
_atom_sites_solution_primary direct
_atom_sites_solution_secondary difmap
_audit_creation_method SHELXL-97
_cell_angle_alpha 90.00
_cell_angle_beta 102.815(8)
_cell_angle_gamma 90.00
_cell_formula_units_Z 4
_cell_length_a 23.985(10)
_cell_length_b 15.436(6)
_cell_length_c 17.782(7)
_cell_measurement_temperature 173(2)
_cell_measurement_theta_max 28.3
_cell_measurement_theta_min 1.5
_cell_volume 6420(4)
_computing_cell_refinement 'Bruker SAINT'
_computing_data_collection 'Bruker SMART'
_computing_data_reduction 'Bruker SHELXTL XPREP'
_computing_molecular_graphics 'Bruker SHELXTL XP'
_computing_publication_material 'Bruker SHELXTL XCIF'
_computing_structure_refinement 'SHELXL-97 (Sheldrick, 1997)'
_computing_structure_solution 'SHELXS-97 (Sheldrick, 1997)'
_diffrn_ambient_temperature 173(2)
_diffrn_measured_fraction_theta_full 0.998
_diffrn_measured_fraction_theta_max 0.998
_diffrn_measurement_device_type 'Bruker APEX CCD'
_diffrn_measurement_method 'hemisphere scans'
_diffrn_radiation_monochromator graphite
_diffrn_radiation_source 'fine-focus sealed tube'
_diffrn_radiation_type MoK\a
_diffrn_radiation_wavelength 0.71073
_diffrn_reflns_av_R_equivalents 0.1162
_diffrn_reflns_av_sigmaI/netI 0.1635
_diffrn_reflns_limit_h_max 28
_diffrn_reflns_limit_h_min -28
_diffrn_reflns_limit_k_max 17
_diffrn_reflns_limit_k_min -18
_diffrn_reflns_limit_l_max 21
_diffrn_reflns_limit_l_min -15
_diffrn_reflns_number 33416
_diffrn_reflns_theta_full 25.00
_diffrn_reflns_theta_max 25.00
_diffrn_reflns_theta_min 2.29
_diffrn_standards_decay_% <1
_diffrn_standards_number '50 standard frames at start and end'
_exptl_absorpt_coefficient_mu 0.183
_exptl_absorpt_correction_T_max 1.000000
_exptl_absorpt_correction_T_min 0.893957
_exptl_absorpt_correction_type empirical
_exptl_crystal_colour prism
_exptl_crystal_density_diffrn 1.362
_exptl_crystal_density_meas ?
_exptl_crystal_density_method .
_exptl_crystal_description orange
_exptl_crystal_F_000 2736
_exptl_crystal_size_max 0.20
_exptl_crystal_size_mid 0.20
_exptl_crystal_size_min 0.12
_refine_diff_density_max 0.658
_refine_diff_density_min -0.477
_refine_diff_density_rms 0.070
_refine_ls_extinction_coef 0.0011(7)
_refine_ls_extinction_expression Fc^*^=kFc[1+0.001xFc^2^\l^3^/sin(2\q)]^-1/4^
_refine_ls_extinction_method SHELXL
_refine_ls_goodness_of_fit_ref 0.969
_refine_ls_hydrogen_treatment constr
_refine_ls_matrix_type full
_refine_ls_number_parameters 784
_refine_ls_number_reflns 11273
_refine_ls_number_restraints 31
_refine_ls_restrained_S_all 0.976
_refine_ls_R_factor_all 0.2993
_refine_ls_R_factor_gt 0.1189
_refine_ls_shift/su_max 0.127
_refine_ls_shift/su_mean 0.014
_refine_ls_structure_factor_coef Fsqd
_refine_ls_weighting_details 'calc w=1/[\s^2^(Fo^2^)+(0.2000P)^2^+0.0000P] where P=(Fo^2^+2Fc^2^)/3'
_refine_ls_weighting_scheme calc
_refine_ls_wR_factor_gt 0.3152
_refine_ls_wR_factor_ref 0.4122
_reflns_number_gt 3251
_reflns_number_total 11273
_reflns_threshold_expression >2sigma(I)
_cod_data_source_file b710708k.txt
_cod_data_source_block sjv42
_cod_original_sg_symbol_H-M P2(1)/c
_cod_database_code 7102290

loop_
_symmetry_equiv_pos_as_xyz
'x, y, z'
'-x, y+1/2, -z+1/2'
'-x, -y, -z'
'x, -y-1/2, z-1/2'

loop_
_atom_site_label
_atom_site_type_symbol
_atom_site_fract_x
_atom_site_fract_y
_atom_site_fract_z
_atom_site_U_iso_or_equiv
_atom_site_adp_type
_atom_site_occupancy
_atom_site_symmetry_multiplicity
_atom_site_calc_flag
_atom_site_refinement_flags
N1 N 0.2684(3) 0.4228(4) 0.2417(4) 0.0620(17) Uani 1 1 d .
N2 N 0.4224(3) 0.4693(4) 0.3347(5) 0.0646(18) Uani 1 1 d .
N3 N 0.7748(4) 0.3466(6) 0.4274(6) 0.122(3) Uani 1 1 d .
H3D H 0.7955 0.3700 0.3976 0.147 Uiso 1 1 calc R
C1 C 0.2359(3) 0.3665(5) 0.2705(5) 0.071(2) Uani 1 1 d .
H1A H 0.2538 0.3245 0.3070 0.086 Uiso 1 1 calc R
C2 C 0.1759(4) 0.3683(6) 0.2479(6) 0.081(3) Uani 1 1 d .
C3 C 0.1417(4) 0.3023(7) 0.2769(7) 0.127(4) Uani 1 1 d .
H3A H 0.1010 0.3132 0.2557 0.191 Uiso 1 1 calc R
H3B H 0.1494 0.3052 0.3333 0.191 Uiso 1 1 calc R
H3C H 0.1518 0.2447 0.2609 0.191 Uiso 1 1 calc R
C4 C 0.1533(4) 0.4314(7) 0.1956(6) 0.096(3) Uani 1 1 d .
H4A H 0.1129 0.4349 0.1787 0.115 Uiso 1 1 calc R
C5 C 0.1863(4) 0.4896(6) 0.1664(5) 0.083(3) Uani 1 1 d .
C6 C 0.1606(4) 0.5577(7) 0.1075(6) 0.119(4) Uani 1 1 d .
H6A H 0.1188 0.5530 0.0960 0.179 Uiso 1 1 calc R
H6B H 0.1743 0.5486 0.0601 0.179 Uiso 1 1 calc R
H6C H 0.1720 0.6154 0.1282 0.179 Uiso 1 1 calc R
C7 C 0.2450(3) 0.4829(5) 0.1923(5) 0.073(2) Uani 1 1 d .
H7A H 0.2690 0.5228 0.1738 0.088 Uiso 1 1 calc R
C8 C 0.3312(3) 0.4133(5) 0.2631(5) 0.067(2) Uani 1 1 d .
H8A H 0.3462 0.4103 0.2156 0.080 Uiso 1 1 calc R
H8B H 0.3409 0.3582 0.2915 0.080 Uiso 1 1 calc R
C9 C 0.3598(3) 0.4869(5) 0.3123(5) 0.066(2) Uani 1 1 d .
H9A H 0.3527 0.5420 0.2832 0.079 Uiso 1 1 calc R
H9B H 0.3440 0.4922 0.3591 0.079 Uiso 1 1 calc R
C10 C 0.4541(4) 0.4829(5) 0.2825(5) 0.077(2) Uani 1 1 d .
H10A H 0.4365 0.5048 0.2330 0.093 Uiso 1 1 calc R
C11 C 0.5113(4) 0.4657(5) 0.2998(5) 0.078(2) Uani 1 1 d .
H11A H 0.5329 0.4765 0.2619 0.093 Uiso 1 1 calc R
C12 C 0.5391(3) 0.4329(4) 0.3710(5) 0.067(2) Uani 1 1 d .
C13 C 0.5034(4) 0.4201(5) 0.4225(5) 0.075(2) Uani 1 1 d .
H13A H 0.5193 0.3972 0.4722 0.090 Uiso 1 1 calc R
C14 C 0.4472(3) 0.4391(5) 0.4037(5) 0.072(2) Uani 1 1 d .
H14A H 0.4248 0.4306 0.4410 0.086 Uiso 1 1 calc R
C15 C 0.6012(3) 0.4134(5) 0.3873(5) 0.066(2) Uani 1 1 d .
C16 C 0.6354(4) 0.4385(5) 0.3393(5) 0.075(2) Uani 1 1 d .
H16A H 0.6193 0.4710 0.2944 0.090 Uiso 1 1 calc R
C17 C 0.6918(4) 0.4184(5) 0.3541(6) 0.083(3) Uani 1 1 d .
H17A H 0.7142 0.4379 0.3197 0.100 Uiso 1 1 calc R
C18 C 0.7171(4) 0.3711(6) 0.4168(7) 0.087(3) Uani 1 1 d .
C19 C 0.6840(4) 0.3457(6) 0.4684(6) 0.084(3) Uani 1 1 d .
H19A H 0.7006 0.3140 0.5137 0.101 Uiso 1 1 calc R
C20 C 0.6260(4) 0.3677(5) 0.4523(6) 0.081(3) Uani 1 1 d .
H20A H 0.6032 0.3507 0.4872 0.097 Uiso 1 1 calc R
C21 C 0.8004(5) 0.2866(7) 0.4832(8) 0.128(4) Uani 1 1 d .
H21A H 0.7783 0.2319 0.4761 0.154 Uiso 1 1 calc R
H21B H 0.8004 0.3095 0.5352 0.154 Uiso 1 1 calc R
C22 C 0.8635(3) 0.2685(6) 0.4764(7) 0.134(5) Uani 1 1 d G
C23 C 0.8908(4) 0.2960(6) 0.4194(7) 0.218(10) Uani 1 1 d G
H23A H 0.8721 0.3348 0.3805 0.261 Uiso 1 1 calc R
C24 C 0.9456(4) 0.2666(8) 0.4194(6) 0.211(9) Uani 1 1 d G
C26 C 0.9730(3) 0.2098(7) 0.4763(7) 0.180(7) Uani 1 1 d G
H26A H 1.0105 0.1897 0.4763 0.216 Uiso 1 1 calc R
C27 C 0.9457(4) 0.1823(6) 0.5333(5) 0.157(6) Uani 1 1 d G
C29 C 0.8909(4) 0.2117(7) 0.5334(5) 0.129(4) Uani 1 1 d G
H29A H 0.8722 0.1929 0.5723 0.155 Uiso 1 1 calc R
C25 C 0.9859(14) 0.295(2) 0.3701(17) 0.37(2) Uani 1 1 d DU
F1 F 0.9491(7) 0.3017(15) 0.3018(12) 0.404(14) Uani 1 1 d D
F2 F 1.0104(13) 0.357(2) 0.3910(19) 0.93(5) Uani 1 1 d D
F3 F 1.0098(8) 0.2249(15) 0.3432(11) 0.362(11) Uani 1 1 d D
C28 C 0.9753(8) 0.1271(17) 0.5927(14) 0.201(9) Uani 1 1 d D
F4 F 0.9471(7) 0.0542(11) 0.5820(10) 0.301(8) Uani 1 1 d D
F5 F 0.9880(11) 0.1451(15) 0.6557(8) 0.436(17) Uani 1 1 d D
F6 F 1.0205(5) 0.0902(12) 0.5734(8) 0.318(9) Uani 1 1 d D
O1 O 0.2485(3) 0.6195(4) 0.3226(3) 0.0905(18) Uani 1 1 d .
O2 O 0.3105(3) 0.6634(3) 0.2027(4) 0.0873(18) Uani 1 1 d .
O3 O 0.3641(2) 0.5399(3) 0.1236(4) 0.0848(18) Uani 1 1 d .
O4 O 0.2950(2) 0.3797(4) 0.0770(3) 0.0816(16) Uani 1 1 d .
O5 O 0.2870(3) 0.2457(3) 0.1610(4) 0.0845(17) Uani 1 1 d .
O6 O 0.3246(3) 0.2164(3) 0.3292(4) 0.0854(17) Uani 1 1 d .
O7 O 0.3377(2) 0.3484(4) 0.4428(3) 0.0840(17) Uani 1 1 d .
O8 O 0.2531(3) 0.4858(4) 0.4152(4) 0.0841(17) Uani 1 1 d .
C30 C 0.2002(5) 0.5226(7) 0.3878(6) 0.090(3) Uani 1 1 d .
C31 C 0.1491(6) 0.4936(8) 0.4080(8) 0.135(4) Uani 1 1 d .
H31A H 0.1490 0.4462 0.4421 0.162 Uiso 1 1 calc R
C32 C 0.0987(6) 0.5390(12) 0.3746(11) 0.171(6) Uani 1 1 d .
H32A H 0.0641 0.5193 0.3863 0.206 Uiso 1 1 calc R
C33 C 0.0956(7) 0.6051(11) 0.3294(10) 0.158(5) Uani 1 1 d .
H33A H 0.0600 0.6323 0.3087 0.190 Uiso 1 1 calc R
C34 C 0.1453(6) 0.6354(9) 0.3117(7) 0.136(4) Uani 1 1 d .
H34A H 0.1440 0.6849 0.2796 0.163 Uiso 1 1 calc R
C35 C 0.1981(5) 0.5937(7) 0.3408(6) 0.092(3) Uani 1 1 d .
C36 C 0.2482(5) 0.7012(6) 0.2836(6) 0.107(3) Uani 1 1 d .
H36A H 0.2388 0.7487 0.3161 0.128 Uiso 1 1 calc R
H36B H 0.2192 0.7006 0.2344 0.128 Uiso 1 1 calc R
C37 C 0.3065(5) 0.7152(6) 0.2683(6) 0.096(3) Uani 1 1 d .
H37A H 0.3121 0.7771 0.2576 0.116 Uiso 1 1 calc R
H37B H 0.3362 0.6976 0.3137 0.116 Uiso 1 1 calc R
C38 C 0.3626(4) 0.6789(6) 0.1779(6) 0.092(3) Uani 1 1 d .
H38A H 0.3956 0.6599 0.2184 0.110 Uiso 1 1 calc R
H38B H 0.3667 0.7416 0.1688 0.110 Uiso 1 1 calc R
C39 C 0.3613(4) 0.6302(6) 0.1059(7) 0.097(3) Uani 1 1 d .
H39A H 0.3256 0.6433 0.0675 0.117 Uiso 1 1 calc R
H39B H 0.3941 0.6471 0.0838 0.117 Uiso 1 1 calc R
C40 C 0.3619(4) 0.4876(6) 0.0565(6) 0.092(3) Uani 1 1 d .
H40A H 0.3901 0.4400 0.0696 0.110 Uiso 1 1 calc R
H40B H 0.3731 0.5234 0.0160 0.110 Uiso 1 1 calc R
C41 C 0.3036(4) 0.4491(6) 0.0246(6) 0.097(3) Uani 1 1 d .
H41A H 0.2737 0.4940 0.0215 0.116 Uiso 1 1 calc R
H41B H 0.3015 0.4257 -0.0278 0.116 Uiso 1 1 calc R
C42 C 0.2447(4) 0.3373(6) 0.0568(6) 0.084(3) Uani 1 1 d .
C43 C 0.1997(5) 0.3604(7) -0.0036(6) 0.106(3) Uani 1 1 d .
H43A H 0.2022 0.4090 -0.0355 0.127 Uiso 1 1 calc R
C44 C 0.1490(5) 0.3074(11) -0.0159(8) 0.128(4) Uani 1 1 d .
H44A H 0.1175 0.3230 -0.0562 0.153 Uiso 1 1 calc R
C45 C 0.1442(6) 0.2410(10) 0.0244(8) 0.120(4) Uani 1 1 d .
H45A H 0.1102 0.2075 0.0132 0.144 Uiso 1 1 calc R
C46 C 0.1902(5) 0.2171(7) 0.0864(7) 0.111(3) Uani 1 1 d .
H46A H 0.1860 0.1681 0.1171 0.134 Uiso 1 1 calc R
C47 C 0.2412(4) 0.2637(6) 0.1032(6) 0.083(3) Uani 1 1 d .
C48 C 0.2861(5) 0.1674(6) 0.2037(6) 0.096(3) Uani 1 1 d .
H48A H 0.2866 0.1168 0.1696 0.115 Uiso 1 1 calc R
H48B H 0.2506 0.1647 0.2234 0.115 Uiso 1 1 calc R
C49 C 0.3355(5) 0.1643(6) 0.2677(6) 0.101(3) Uani 1 1 d .
H49A H 0.3430 0.1038 0.2854 0.121 Uiso 1 1 calc R
H49B H 0.3696 0.1863 0.2510 0.121 Uiso 1 1 calc R
C50 C 0.3658(4) 0.2140(6) 0.3981(6) 0.096(3) Uani 1 1 d .
H50A H 0.4014 0.2420 0.3909 0.115 Uiso 1 1 calc R
H50B H 0.3746 0.1532 0.4138 0.115 Uiso 1 1 calc R
C51 C 0.3444(4) 0.2593(6) 0.4574(6) 0.098(3) Uani 1 1 d .
H51A H 0.3071 0.2342 0.4609 0.118 Uiso 1 1 calc R
H51B H 0.3713 0.2505 0.5078 0.118 Uiso 1 1 calc R
C52 C 0.3171(4) 0.3976(6) 0.4990(5) 0.089(3) Uani 1 1 d .
H52A H 0.3407 0.4506 0.5111 0.107 Uiso 1 1 calc R
H52B H 0.3219 0.3631 0.5469 0.107 Uiso 1 1 calc R
C53 C 0.2576(4) 0.4224(6) 0.4738(6) 0.092(3) Uani 1 1 d .
H53A H 0.2342 0.3711 0.4536 0.110 Uiso 1 1 calc R
H53B H 0.2434 0.4461 0.5177 0.110 Uiso 1 1 calc R
S1 S 0.47611(15) 0.7411(2) 0.3918(2) 0.1287(12) Uani 1 1 d D
O9 O 0.4472(3) 0.6593(4) 0.3858(4) 0.129(3) Uani 1 1 d D
O10 O 0.5076(4) 0.7651(6) 0.4651(5) 0.167(3) Uani 1 1 d D
O11 O 0.4414(4) 0.8083(5) 0.3458(6) 0.200(5) Uani 1 1 d D
C54 C 0.5274(5) 0.7260(9) 0.3373(9) 0.134(4) Uani 1 1 d D
F7 F 0.5068(3) 0.7052(6) 0.2639(5) 0.185(3) Uani 1 1 d D
F8 F 0.5615(3) 0.7959(5) 0.3356(5) 0.190(4) Uani 1 1 d D
F9 F 0.5642(4) 0.6626(6) 0.3653(6) 0.195(4) Uani 1 1 d D
S2 S 0.7953(3) 0.4467(3) 0.1944(5) 0.228(3) Uani 1 1 d D
O12 O 0.8087(6) 0.3834(8) 0.2547(8) 0.261(7) Uani 1 1 d D
O13 O 0.8059(8) 0.4140(10) 0.1210(10) 0.349(11) Uani 1 1 d D
O14 O 0.7431(7) 0.4918(11) 0.1853(10) 0.413(15) Uani 1 1 d D
C55 C 0.8510(8) 0.5143(11) 0.2318(10) 0.29(2) Uani 1 1 d D
F10 F 0.8528(10) 0.5812(11) 0.1838(11) 0.489(19) Uani 1 1 d D
F11 F 0.9082(6) 0.4913(9) 0.2461(10) 0.311(8) Uani 1 1 d D
F12 F 0.8440(6) 0.5389(12) 0.2990(8) 0.333(9) Uani 1 1 d D
O1W O 0.3975(9) 0.9694(9) 0.3638(6) 0.355(12) Uani 1 1 d .
O2W O 0.5103(6) 0.9316(9) 0.5542(13) 0.338(10) Uani 1 1 d .

loop_
_atom_site_aniso_label
_atom_site_aniso_U_11
_atom_site_aniso_U_22
_atom_site_aniso_U_33
_atom_site_aniso_U_23
_atom_site_aniso_U_13
_atom_site_aniso_U_12
N1 0.065(4) 0.046(4) 0.072(5) 0.003(3) 0.006(3) -0.002(3)
N2 0.057(4) 0.049(4) 0.087(6) -0.001(4) 0.014(4) -0.001(3)
N3 0.093(7) 0.101(7) 0.157(9) -0.009(6) -0.006(6) 0.004(5)
C1 0.071(6) 0.054(5) 0.084(6) -0.002(4) 0.008(5) 0.004(4)
C2 0.060(6) 0.076(6) 0.103(8) -0.001(5) 0.012(5) -0.012(5)
C3 0.102(8) 0.121(9) 0.161(11) 0.019(8) 0.035(7) -0.024(7)
C4 0.049(5) 0.097(8) 0.130(9) -0.012(7) -0.005(5) -0.004(5)
C5 0.065(6) 0.061(6) 0.112(8) 0.003(5) -0.002(5) 0.011(5)
C6 0.092(7) 0.110(8) 0.141(10) 0.025(7) -0.005(6) 0.028(6)
C7 0.074(6) 0.055(5) 0.086(7) -0.003(5) 0.007(5) -0.007(4)
C8 0.056(5) 0.052(5) 0.089(6) -0.006(4) 0.009(4) -0.005(4)
C9 0.055(5) 0.057(5) 0.081(6) 0.004(4) 0.004(4) -0.003(4)
C10 0.075(6) 0.066(6) 0.084(7) 0.018(5) 0.003(5) 0.003(5)
C11 0.071(6) 0.077(6) 0.086(7) 0.010(5) 0.018(5) 0.000(5)
C12 0.066(6) 0.039(4) 0.085(7) -0.005(4) -0.004(5) -0.004(4)
C13 0.068(6) 0.067(6) 0.088(7) 0.006(5) 0.011(5) 0.000(4)
C14 0.062(6) 0.074(6) 0.075(7) 0.016(5) 0.005(5) -0.001(4)
C15 0.068(6) 0.046(5) 0.073(6) -0.004(4) -0.011(5) 0.001(4)
C16 0.070(6) 0.067(6) 0.088(7) -0.007(5) 0.018(5) -0.011(5)
C17 0.073(7) 0.063(6) 0.111(8) -0.017(5) 0.017(6) 0.008(5)
C18 0.046(5) 0.081(7) 0.128(9) -0.031(6) 0.008(6) -0.004(5)
C19 0.062(6) 0.080(6) 0.098(8) -0.015(5) -0.009(5) 0.009(5)
C20 0.078(6) 0.064(5) 0.099(8) -0.014(5) 0.015(5) -0.001(5)
C21 0.117(9) 0.090(8) 0.174(12) -0.017(8) 0.024(8) 0.004(7)
C22 0.061(7) 0.086(8) 0.242(16) -0.015(9) 0.006(9) -0.016(6)
C23 0.055(8) 0.162(13) 0.40(3) 0.118(15) -0.017(11) -0.019(8)
C24 0.078(9) 0.29(2) 0.25(2) 0.123(17) 0.023(10) -0.009(11)
C26 0.087(9) 0.186(15) 0.239(19) 0.045(13) -0.025(11) 0.013(9)
C27 0.065(8) 0.271(19) 0.132(13) 0.013(12) 0.016(8) 0.004(10)
C29 0.076(8) 0.167(12) 0.129(10) -0.043(9) -0.008(7) 0.001(7)
C25 0.41(4) 0.39(4) 0.34(4) 0.13(3) 0.11(3) 0.23(3)
F1 0.233(14) 0.55(3) 0.47(3) 0.25(3) 0.174(17) 0.041(19)
F2 0.61(5) 1.07(8) 1.04(8) 0.49(7) 0.01(5) -0.67(6)
F3 0.294(17) 0.48(3) 0.37(2) 0.16(2) 0.192(16) 0.115(18)
C28 0.127(16) 0.27(3) 0.17(2) -0.01(2) -0.034(14) 0.004(17)
F4 0.254(16) 0.278(17) 0.322(18) 0.105(15) -0.043(13) 0.078(12)
F5 0.54(3) 0.53(3) 0.156(12) -0.067(15) -0.105(16) 0.25(3)
F6 0.151(9) 0.48(2) 0.321(17) 0.168(16) 0.047(10) 0.126(12)
O1 0.096(5) 0.066(4) 0.106(5) 0.015(3) 0.015(4) 0.005(3)
O2 0.097(5) 0.057(4) 0.101(5) 0.003(3) 0.008(4) 0.000(3)
O3 0.096(4) 0.055(4) 0.099(5) 0.020(3) 0.012(3) -0.006(3)
O4 0.090(4) 0.062(4) 0.086(4) 0.005(3) 0.006(3) 0.000(3)
O5 0.100(5) 0.053(4) 0.096(5) 0.003(3) 0.012(4) -0.002(3)
O6 0.097(4) 0.055(3) 0.098(5) 0.000(3) 0.010(4) 0.020(3)
O7 0.101(4) 0.061(4) 0.090(5) 0.020(3) 0.021(3) 0.004(3)
O8 0.100(5) 0.058(4) 0.099(5) 0.010(3) 0.032(4) 0.002(3)
C30 0.100(8) 0.065(6) 0.109(8) -0.014(6) 0.029(6) -0.002(6)
C31 0.129(10) 0.106(9) 0.184(13) -0.010(8) 0.065(10) -0.007(9)
C32 0.090(10) 0.151(14) 0.28(2) 0.027(13) 0.065(11) 0.034(9)
C33 0.119(12) 0.141(13) 0.213(17) 0.014(11) 0.032(11) 0.034(10)
C34 0.124(10) 0.126(10) 0.157(12) 0.026(8) 0.029(9) 0.044(9)
C35 0.099(8) 0.080(7) 0.093(8) -0.013(6) 0.010(6) 0.009(6)
C36 0.142(10) 0.062(6) 0.115(9) 0.009(6) 0.024(7) 0.028(6)
C37 0.118(9) 0.051(6) 0.116(9) -0.002(6) 0.019(7) 0.003(5)
C38 0.096(7) 0.051(5) 0.122(9) 0.009(6) 0.010(6) -0.017(5)
C39 0.100(7) 0.052(6) 0.139(10) 0.030(6) 0.027(6) -0.003(5)
C40 0.101(7) 0.076(6) 0.100(8) 0.009(6) 0.025(6) 0.004(6)
C41 0.113(8) 0.076(7) 0.098(8) -0.004(6) 0.020(6) 0.022(6)
C42 0.076(6) 0.067(6) 0.104(8) -0.026(6) 0.011(6) -0.002(5)
C43 0.094(8) 0.101(8) 0.112(9) -0.004(6) 0.002(6) 0.017(7)
C44 0.086(9) 0.142(12) 0.141(12) -0.031(10) -0.003(8) 0.021(9)
C45 0.101(9) 0.122(11) 0.128(12) -0.023(9) 0.008(8) -0.004(8)
C46 0.121(9) 0.088(7) 0.135(10) -0.034(7) 0.051(8) -0.019(7)
C47 0.094(7) 0.070(6) 0.090(8) -0.022(6) 0.030(6) -0.009(6)
C48 0.140(9) 0.069(7) 0.077(7) -0.010(5) 0.021(7) -0.008(6)
C49 0.143(9) 0.060(6) 0.108(9) 0.009(6) 0.046(8) 0.024(6)
C50 0.115(8) 0.073(6) 0.091(8) 0.012(6) 0.005(7) 0.033(6)
C51 0.121(8) 0.082(7) 0.083(8) 0.027(6) 0.006(6) 0.007(6)
C52 0.104(8) 0.081(6) 0.084(7) -0.017(5) 0.020(6) -0.010(6)
C53 0.105(8) 0.070(6) 0.102(8) -0.010(6) 0.028(6) -0.006(5)
S1 0.133(3) 0.104(2) 0.135(3) 0.007(2) -0.002(2) -0.009(2)
O9 0.140(6) 0.078(5) 0.164(7) 0.021(4) 0.020(5) -0.015(4)
O10 0.173(8) 0.181(9) 0.127(7) -0.029(6) -0.010(6) -0.023(6)
O11 0.207(9) 0.092(6) 0.249(11) 0.031(6) -0.056(8) 0.037(6)
C54 0.093(9) 0.147(13) 0.153(13) -0.037(10) 0.010(9) -0.007(9)
F7 0.149(6) 0.255(10) 0.145(7) -0.013(6) 0.019(5) -0.064(6)
F8 0.156(6) 0.168(7) 0.234(9) 0.029(6) 0.021(6) -0.065(6)
F9 0.140(6) 0.165(8) 0.267(10) -0.011(7) 0.017(6) 0.021(6)
S2 0.254(6) 0.127(4) 0.358(9) 0.049(5) 0.181(6) 0.029(4)
O12 0.308(16) 0.133(9) 0.340(18) 0.081(11) 0.067(13) 0.033(9)
O13 0.43(2) 0.287(17) 0.44(2) -0.124(17) 0.33(2) -0.001(16)
O14 0.48(3) 0.36(2) 0.51(3) 0.19(2) 0.36(2) 0.34(2)
C55 0.38(4) 0.20(2) 0.22(3) -0.16(2) -0.11(3) 0.12(3)
F10 0.70(4) 0.238(16) 0.47(3) 0.170(19) 0.00(3) -0.18(2)
F11 0.308(16) 0.218(12) 0.47(2) -0.020(14) 0.217(17) -0.043(12)
F12 0.327(17) 0.39(2) 0.250(14) -0.071(15) -0.010(12) 0.142(15)
O1W 0.61(3) 0.218(12) 0.158(10) -0.063(9) -0.082(13) 0.218(17)
O2W 0.235(14) 0.181(12) 0.60(3) 0.065(16) 0.089(17) 0.060(11)

loop_
_atom_type_symbol
_atom_type_description
_atom_type_scat_dispersion_real
_atom_type_scat_dispersion_imag
_atom_type_scat_source
C C 0.0033 0.0016 'International Tables Vol C Tables 4.2.6.8 and 6.1.1.4'
H H 0.0000 0.0000 'International Tables Vol C Tables 4.2.6.8 and 6.1.1.4'
N N 0.0061 0.0033 'International Tables Vol C Tables 4.2.6.8 and 6.1.1.4'
O O 0.0106 0.0060 'International Tables Vol C Tables 4.2.6.8 and 6.1.1.4'
F F 0.0171 0.0103 'International Tables Vol C Tables 4.2.6.8 and 6.1.1.4'
S S 0.1246 0.1234 'International Tables Vol C Tables 4.2.6.8 and 6.1.1.4'

loop_
_geom_angle_atom_site_label_1
_geom_angle_atom_site_label_2
_geom_angle_atom_site_label_3
_geom_angle
C7 N1 C1 120.8(7)
C7 N1 C8 120.2(7)
C1 N1 C8 118.9(6)
C14 N2 C10 119.2(7)
C14 N2 C9 122.0(7)
C10 N2 C9 118.7(7)
C21 N3 C18 122.6(11)
N1 C1 C2 121.5(8)
C4 C2 C1 115.7(8)
C4 C2 C3 124.1(9)
C1 C2 C3 120.2(9)
C5 C4 C2 123.1(8)
C4 C5 C7 117.0(8)
C4 C5 C6 122.3(8)
C7 C5 C6 120.7(9)
N1 C7 C5 121.8(8)
N1 C8 C9 112.5(6)
N2 C9 C8 108.6(6)
N2 C10 C11 120.8(8)
C10 C11 C12 122.1(8)
C11 C12 C13 114.1(8)
C11 C12 C15 120.7(9)
C13 C12 C15 125.2(8)
C14 C13 C12 122.1(8)
N2 C14 C13 121.7(8)
C20 C15 C16 117.6(8)
C20 C15 C12 119.9(9)
C16 C15 C12 122.5(8)
C17 C16 C15 121.7(9)
C16 C17 C18 121.9(10)
C17 C18 C19 118.4(8)
C17 C18 N3 120.1(11)
C19 C18 N3 121.5(11)
C20 C19 C18 118.8(9)
C15 C20 C19 121.5(9)
N3 C21 C22 110.2(10)
C23 C22 C29 120.0
C23 C22 C21 128.3(9)
C29 C22 C21 111.5(9)
C22 C23 C24 120.0
C26 C24 C23 120.0
C26 C24 C25 110.3(13)
C23 C24 C25 129.3(13)
C27 C26 C24 120.0
C26 C27 C29 120.0
C26 C27 C28 119.1(12)
C29 C27 C28 120.8(12)
C27 C29 C22 120.0
F1 C25 F3 89(2)
F1 C25 F2 115(3)
F3 C25 F2 124(4)
F1 C25 C24 100(2)
F3 C25 C24 110(2)
F2 C25 C24 114(3)
F6 C28 F4 91(2)
F6 C28 F5 107.7(19)
F4 C28 F5 112(3)
F6 C28 C27 111.5(19)
F4 C28 C27 104.6(15)
F5 C28 C27 125(2)
C35 O1 C36 117.1(8)
C37 O2 C38 112.2(7)
C40 O3 C39 112.0(7)
C42 O4 C41 115.4(7)
C47 O5 C48 118.1(7)
C50 O6 C49 116.4(7)
C51 O7 C52 115.8(7)
C30 O8 C53 117.3(7)
O8 C30 C35 116.9(9)
O8 C30 C31 124.0(10)
C35 C30 C31 119.1(11)
C32 C31 C30 116.3(12)
C33 C32 C31 125.5(15)
C32 C33 C34 118.4(15)
C33 C34 C35 120.8(13)
O1 C35 C30 117.2(9)
O1 C35 C34 123.0(11)
C30 C35 C34 119.8(12)
O1 C36 C37 108.0(8)
O2 C37 C36 107.6(8)
O2 C38 C39 109.2(8)
O3 C39 C38 108.3(8)
O3 C40 C41 113.1(8)
O4 C41 C40 107.3(7)
O4 C42 C43 125.2(10)
O4 C42 C47 113.5(9)
C43 C42 C47 121.3(10)
C42 C43 C44 117.1(11)
C45 C44 C43 123.5(13)
C44 C45 C46 119.6(13)
C47 C46 C45 121.6(11)
O5 C47 C46 125.5(10)
O5 C47 C42 117.7(8)
C46 C47 C42 116.8(10)
O5 C48 C49 109.8(8)
O6 C49 C48 109.1(8)
O6 C50 C51 109.3(8)
O7 C51 C50 112.4(8)
O7 C52 C53 113.2(8)
O8 C53 C52 108.5(8)
O10 S1 O9 117.0(5)
O10 S1 O11 117.0(6)
O9 S1 O11 112.1(5)
O10 S1 C54 104.5(7)
O9 S1 C54 103.3(6)
O11 S1 C54 99.7(7)
F7 C54 F9 105.0(11)
F7 C54 F8 105.4(12)
F9 C54 F8 103.7(10)
F7 C54 S1 115.1(9)
F9 C54 S1 112.3(11)
F8 C54 S1 114.2(9)
O14 S2 O12 117.9(9)
O14 S2 O13 112.9(12)
O12 S2 O13 112.0(9)
O14 S2 C55 110.0(11)
O12 S2 C55 95.8(10)
O13 S2 C55 106.3(9)
F12 C55 F10 112.8(16)
F12 C55 F11 103.2(14)
F10 C55 F11 98.2(19)
F12 C55 S2 106.7(16)
F10 C55 S2 110.8(13)
F11 C55 S2 124.9(12)

loop_
_geom_bond_atom_site_label_1
_geom_bond_atom_site_label_2
_geom_bond_distance
N1 C7 1.316(9)
N1 C1 1.343(9)
N1 C8 1.476(9)
N2 C14 1.326(9)
N2 C10 1.340(10)
N2 C9 1.490(9)
N3 C21 1.396(13)
N3 C18 1.406(11)
C1 C2 1.405(11)
C2 C4 1.373(12)
C2 C3 1.471(12)
C4 C5 1.374(12)
C5 C7 1.384(10)
C5 C6 1.515(12)
C8 C9 1.503(9)
C10 C11 1.365(11)
C11 C12 1.389(10)
C12 C13 1.401(11)
C12 C15 1.482(11)
C13 C14 1.346(10)
C15 C20 1.371(11)
C15 C16 1.366(11)
C16 C17 1.354(11)
C17 C18 1.358(12)
C18 C19 1.396(12)
C19 C20 1.400(11)
C21 C22 1.569(13)
C22 C23 1.3900
C22 C29 1.3900
C23 C24 1.3900
C24 C26 1.3900
C24 C25 1.51(4)
C26 C27 1.3900
C27 C29 1.3900
C27 C28 1.42(2)
C25 F1 1.34(2)
C25 F3 1.36(2)
C25 F2 1.14(3)
C28 F6 1.33(2)
C28 F4 1.31(2)
C28 F5 1.13(2)
O1 C35 1.378(11)
O1 C36 1.440(10)
O2 C37 1.435(10)
O2 C38 1.434(10)
O3 C40 1.434(10)
O3 C39 1.427(9)
O4 C42 1.350(10)
O4 C41 1.463(10)
O5 C47 1.355(11)
O5 C48 1.430(10)
O6 C50 1.392(10)
O6 C49 1.427(10)
O7 C51 1.403(10)
O7 C52 1.426(10)
O8 C30 1.376(11)
O8 C53 1.417(10)
C30 C35 1.374(13)
C30 C31 1.424(14)
C31 C32 1.410(17)
C32 C33 1.291(18)
C33 C34 1.380(17)
C34 C35 1.412(14)
C36 C37 1.497(13)
C38 C39 1.479(12)
C40 C41 1.510(12)
C42 C43 1.390(12)
C42 C47 1.417(12)
C43 C44 1.439(16)
C44 C45 1.270(16)
C45 C46 1.425(15)
C46 C47 1.393(13)
C48 C49 1.450(13)
C50 C51 1.452(12)
C52 C53 1.451(11)
S1 O10 1.403(8)
S1 O9 1.432(7)
S1 O11 1.462(7)
S1 C54 1.742(13)
C54 F7 1.328(13)
C54 F9 1.338(12)
C54 F8 1.358(13)
S2 O14 1.409(10)
S2 O12 1.433(11)
S2 O13 1.474(11)
S2 C55 1.708(16)
C55 F12 1.301(16)
C55 F10 1.346(19)
C55 F11 1.385(16)

loop_
_cod_related_entry_id
_cod_related_entry_database
_cod_related_entry_code
1 ChemSpider 30653016
